data_7037110
loop_
_publ_author_name
'Ziesak, Alexandra'
'Wesp, Tobias'
'H\"ubner, Olaf'
'Kaifer, Elisabeth'
'Wadepohl, Hubert'
'Himmel, Hans-J\"org'

_publ_section_title
;
 Counter-ligand control of the electronic structure in dinuclear
 copper-tetrakisguanidine complexes.
;
_journal_issue 44
_journal_name_full 'Dalton transactions (Cambridge, England : 2003)'
_journal_page_first 19111
_journal_page_last 19125
_journal_paper_doi 10.1039/c5dt03270a
_journal_volume 44
_journal_year 2015
_chemical_formula_moiety 'C38 H64 Cu2 N12 O8, 4(C2 H3 N)'
_chemical_formula_sum 'C46 H76 Cu2 N16 O8'
_chemical_formula_weight 1108.30
_space_group_crystal_system triclinic
_space_group_IT_number 2
_space_group_name_Hall '-P 1'
_space_group_name_H-M_alt 'P -1'
_symmetry_cell_setting triclinic
_symmetry_Int_Tables_number 2
_symmetry_space_group_name_Hall '-P 1'
_symmetry_space_group_name_H-M 'P -1'
_atom_sites_solution_hydrogens geom
_atom_sites_solution_primary iterative
_atom_sites_solution_secondary difmap
_audit_block_code hi_az12
_audit_creation_date
;
'Wed Apr 15 11:39:03 2015'
;
_audit_creation_method
;
Olex2 1.2
(compiled 2015.01.26 svn.r3151 for OlexSys, GUI svn.r4998)
;
_audit_update_record
;
2015-07-20 deposited with the CCDC.
2015-10-09 downloaded from the CCDC.
;
_cell_angle_alpha 85.405(3)
_cell_angle_beta 78.567(3)
_cell_angle_gamma 63.473(3)
_cell_formula_units_Z 2
_cell_length_a 12.3650(4)
_cell_length_b 12.5243(5)
_cell_length_c 20.2731(6)
_cell_measurement_reflns_used 26388
_cell_measurement_temperature 120(1)
_cell_measurement_theta_max 70.6050
_cell_measurement_theta_min 4.0140
_cell_volume 2753.17(18)
_computing_cell_refinement
;
CrysAlisPro, Agilent Technologies,
Version 1.171.37.35g (release 09-12-2014 CrysAlis171 .NET)
(compiled Dec  9 2014,15:38:47)
;
_computing_data_collection
;
CrysAlisPro, Agilent Technologies,
Version 1.171.37.35g (release 09-12-2014 CrysAlis171 .NET)
(compiled Dec  9 2014,15:38:47)
;
_computing_data_reduction
;
CrysAlisPro, Agilent Technologies,
Version 1.171.37.35g (release 09-12-2014 CrysAlis171 .NET)
(compiled Dec  9 2014,15:38:47)
;
_computing_molecular_graphics 'Olex2 (Dolomanov et al., 2009)'
_computing_publication_material 'encif (Wadepohl, 2009-14); encifer 1.5 (CCDC, 2014)'
_computing_structure_refinement 'ShelXL (Sheldrick, 2008)'
_computing_structure_solution 'SUPERFLIP (Palatinus, 2007-2009)'
_diffrn_ambient_environment 'perfluoro polyether oil / N~2~'
_diffrn_ambient_temperature 120(1)
_diffrn_detector 'CCD plate'
_diffrn_detector_area_resol_mean 7.9621
_diffrn_detector_type Eos
_diffrn_measured_fraction_theta_full 0.992
_diffrn_measured_fraction_theta_max 0.984
_diffrn_measurement_details
;
  1 omega   -8.00   19.00   1.0000    2.5000
omega____ theta____ kappa____ phi______ frames
    -        0.0000  -57.0000  120.0000 27

  2 omega  -37.00   73.00   1.0000    2.5000
omega____ theta____ kappa____ phi______ frames
    -        0.0000   19.0000  -60.0000 110

  3 omega  -65.00  -17.00   1.0000    2.5000
omega____ theta____ kappa____ phi______ frames
    -        0.0000  -57.0000  120.0000 48

  4 omega  -13.00   68.00   1.0000    2.5000
omega____ theta____ kappa____ phi______ frames
    -       10.0000   71.0000   90.4468 81

  5 omega  -50.00   42.00   1.0000    2.5000
omega____ theta____ kappa____ phi______ frames
    -       14.0000  -75.0000  -56.3832 92

  6 omega   -6.00   42.00   1.0000    2.5000
omega____ theta____ kappa____ phi______ frames
    -       14.0000   79.0000 -106.7781 48

  7 omega    3.00   28.00   1.0000    6.0000
omega____ theta____ kappa____ phi______ frames
    -       34.0000   79.0000 -110.1131 25

  8 omega    6.00   31.00   1.0000    6.0000
omega____ theta____ kappa____ phi______ frames
    -       38.0000   80.0000  -87.3739 25

  9 omega   10.00   40.00   1.0000    6.0000
omega____ theta____ kappa____ phi______ frames
    -       42.0000   80.0000  -13.4418 30

 10 omega   11.00   36.00   1.0000    6.0000
omega____ theta____ kappa____ phi______ frames
    -       42.0000   78.0000   57.3528 25

 11 omega   10.00   35.00   1.0000    6.0000
omega____ theta____ kappa____ phi______ frames
    -       42.0000   80.0000  153.2762 25

 12 omega   10.00   35.00   1.0000    6.0000
omega____ theta____ kappa____ phi______ frames
    -       42.0000   80.0000  116.4630 25

 13 omega   15.00   40.00   1.0000    6.0000
omega____ theta____ kappa____ phi______ frames
    -       46.0000   78.0000  168.6758 25

 14 omega   15.00   40.00   1.0000    6.0000
omega____ theta____ kappa____ phi______ frames
    -       46.0000   79.0000   29.8311 25

 15 omega   15.00   40.00   1.0000    6.0000
omega____ theta____ kappa____ phi______ frames
    -       46.0000   78.0000   69.2885 25

 16 omega   14.00   39.00   1.0000    6.0000
omega____ theta____ kappa____ phi______ frames
    -       46.0000   80.0000  -74.2967 25

 17 omega   19.00   44.00   1.0000    6.0000
omega____ theta____ kappa____ phi______ frames
    -       50.0000   78.0000 -163.8144 25

 18 omega   19.00   44.00   1.0000    6.0000
omega____ theta____ kappa____ phi______ frames
    -       50.0000   79.0000 -138.1272 25

 19 omega   19.00   44.00   1.0000    6.0000
omega____ theta____ kappa____ phi______ frames
    -       50.0000   79.0000   -7.4846 25

 20 omega   24.00   51.00   1.0000    6.0000
omega____ theta____ kappa____ phi______ frames
    -       54.0000   77.0000  -30.0000 27

 21 omega   25.00   52.00   1.0000    6.0000
omega____ theta____ kappa____ phi______ frames
    -       54.0000   77.0000  150.0000 27

 22 omega   25.00   52.00   1.0000    6.0000
omega____ theta____ kappa____ phi______ frames
    -       54.0000   75.0000  142.8992 27

 23 omega   27.00   54.00   1.0000    6.0000
omega____ theta____ kappa____ phi______ frames
    -       54.0000   77.0000 -150.0000 27

 24 omega  -17.00   85.00   1.0000    6.0000
omega____ theta____ kappa____ phi______ frames
    -       54.0000  -80.0000   68.6488 102

 25 omega   25.00   52.00   1.0000    6.0000
omega____ theta____ kappa____ phi______ frames
    -       54.0000   77.0000  120.0000 27

 26 omega   23.00   48.00   1.0000    6.0000
omega____ theta____ kappa____ phi______ frames
    -       54.0000   78.0000 -102.5566 25

 27 omega   26.00   53.00   1.0000    6.0000
omega____ theta____ kappa____ phi______ frames
    -       54.0000   77.0000   90.0000 27

 28 omega   26.00   53.00   1.0000    6.0000
omega____ theta____ kappa____ phi______ frames
    -       54.0000   77.0000   60.0000 27

 29 omega   26.00   51.00   1.0000    6.0000
omega____ theta____ kappa____ phi______ frames
    -       54.0000   75.0000  116.2096 25

 30 omega   28.00   55.00   1.0000    6.0000
omega____ theta____ kappa____ phi______ frames
    -       54.0000   77.0000    0.0000 27

 31 omega  -16.00   84.00   1.0000    6.0000
omega____ theta____ kappa____ phi______ frames
    -       54.0000  -77.0000 -150.0000 100

 32 omega   32.00   59.00   1.0000    6.0000
omega____ theta____ kappa____ phi______ frames
    -       54.0000   77.0000  -90.0000 27

 33 omega   26.00   51.00   1.0000    6.0000
omega____ theta____ kappa____ phi______ frames
    -       54.0000   76.0000   74.9624 25

 34 omega   25.00   52.00   1.0000    6.0000
omega____ theta____ kappa____ phi______ frames
    -       54.0000   77.0000  -60.0000 27

 35 omega   31.00   74.00   1.0000    6.0000
omega____ theta____ kappa____ phi______ frames
    -       58.0000   74.0000  -16.8160 43

 36 omega   31.00   56.00   1.0000    6.0000
omega____ theta____ kappa____ phi______ frames
    -       58.0000   74.0000  157.5927 25

 37 omega   29.00   55.00   1.0000    6.0000
omega____ theta____ kappa____ phi______ frames
    -       58.0000   76.0000   39.6624 26

 38 omega   32.00   59.00   1.0000    6.0000
omega____ theta____ kappa____ phi______ frames
    -       58.0000   76.0000 -175.4152 27

 39 omega  -12.00   72.00   1.0000    6.0000
omega____ theta____ kappa____ phi______ frames
    -       58.0000  -80.0000  147.0972 84

 40 omega   35.00   62.00   1.0000    6.0000
omega____ theta____ kappa____ phi______ frames
    -       58.0000   77.0000  -52.9777 27

 41 omega   35.00   62.00   1.0000    6.0000
omega____ theta____ kappa____ phi______ frames
    -       58.0000   71.0000   75.4356 27

 42 omega   40.00   67.00   1.0000    6.0000
omega____ theta____ kappa____ phi______ frames
    -       58.0000   74.0000  -96.9302 27

 43 omega   29.00   54.00   1.0000    6.0000
omega____ theta____ kappa____ phi______ frames
    -       58.0000   77.0000 -120.6436 25

 44 omega   36.00   61.00   1.0000    6.0000
omega____ theta____ kappa____ phi______ frames
    -       62.0000   71.0000  -62.5651 25

 45 omega    9.00   82.00   1.0000    6.0000
omega____ theta____ kappa____ phi______ frames
    -       62.0000  -79.0000  -42.7898 73

 46 omega   36.00   63.00   1.0000    6.0000
omega____ theta____ kappa____ phi______ frames
    -       62.0000   75.0000  169.4725 27

 47 omega   35.00   61.00   1.0000    6.0000
omega____ theta____ kappa____ phi______ frames
    -       62.0000   73.0000 -145.4414 26

 48 omega   34.00   59.00   1.0000    6.0000
omega____ theta____ kappa____ phi______ frames
    -       62.0000   76.0000  -24.1646 25

 49 omega   41.00   68.00   1.0000    6.0000
omega____ theta____ kappa____ phi______ frames
    -       62.0000   64.0000  -86.0367 27

 50 omega   43.00   68.00   1.0000    6.0000
omega____ theta____ kappa____ phi______ frames
    -       62.0000   64.0000   61.8586 25

 51 omega   46.00   73.00   1.0000    6.0000
omega____ theta____ kappa____ phi______ frames
    -       66.0000   65.0000  104.6077 27

 52 omega   43.00   68.00   1.0000    6.0000
omega____ theta____ kappa____ phi______ frames
    -       66.0000   67.0000  -63.2980 25

 53 omega   38.00   65.00   1.0000    6.0000
omega____ theta____ kappa____ phi______ frames
    -       66.0000   74.0000   74.8605 27

 54 omega   59.00   86.00   1.0000    6.0000
omega____ theta____ kappa____ phi______ frames
    -       66.0000   49.0000  -80.5202 27

 55 omega   58.00   83.00   1.0000    6.0000
omega____ theta____ kappa____ phi______ frames
    -       66.0000  -80.0000 -102.5694 25

 56 omega  103.00  133.00   1.0000    6.0000
omega____ theta____ kappa____ phi______ frames
    -       66.0000   66.0000 -121.1015 30

 57 omega   46.00   73.00   1.0000    6.0000
omega____ theta____ kappa____ phi______ frames
    -       66.0000   66.0000 -121.1015 27

 58 omega   37.00   64.00   1.0000    6.0000
omega____ theta____ kappa____ phi______ frames
    -       66.0000   76.0000  118.9133 27

 59 omega   36.00   62.00   1.0000    6.0000
omega____ theta____ kappa____ phi______ frames
    -       66.0000   77.0000   10.3735 26

 60 omega   37.00   62.00   1.0000    6.0000
omega____ theta____ kappa____ phi______ frames
    -       66.0000   77.0000  145.2330 25

 61 omega   48.00   97.00   1.0000    6.0000
omega____ theta____ kappa____ phi______ frames
    -       70.0000   64.0000 -127.5289 49

 62 omega   45.00   71.00   1.0000    6.0000
omega____ theta____ kappa____ phi______ frames
    -       70.0000   72.0000   31.9328 26

 63 omega   49.00   79.00   1.0000    6.0000
omega____ theta____ kappa____ phi______ frames
    -       70.0000   61.0000   80.3515 30

 64 omega   45.00   71.00   1.0000    6.0000
omega____ theta____ kappa____ phi______ frames
    -       70.0000   71.0000  -70.9242 26

 65 omega   48.00   75.00   1.0000    6.0000
omega____ theta____ kappa____ phi______ frames
    -       70.0000   74.0000  151.8414 27

 66 omega   43.00   89.00   1.0000    6.0000
omega____ theta____ kappa____ phi______ frames
    -       70.0000   75.0000  -57.2078 46

 67 omega   53.00   78.00   1.0000    6.0000
omega____ theta____ kappa____ phi______ frames
    -       74.0000   68.0000   95.2710 25

 68 omega   48.00  108.00   1.0000    6.0000
omega____ theta____ kappa____ phi______ frames
    -       74.0000   73.0000  163.6336 60

 69 omega   53.00  112.00   1.0000    6.0000
omega____ theta____ kappa____ phi______ frames
    -       74.0000   51.0000   -1.4443 59

 70 omega   51.00  100.00   1.0000    6.0000
omega____ theta____ kappa____ phi______ frames
    -       74.0000   64.0000  130.5663 49

 71 omega   53.00   79.00   1.0000    6.0000
omega____ theta____ kappa____ phi______ frames
    -       74.0000   62.0000   38.1969 26

 72 omega   52.00   79.00   1.0000    6.0000
omega____ theta____ kappa____ phi______ frames
    -       78.0000   71.0000   67.0622 27

 73 omega   48.00   74.00   1.0000    6.0000
omega____ theta____ kappa____ phi______ frames
    -       78.0000   77.0000  -10.2780 26

 74 omega   55.00  149.00   1.0000    6.0000
omega____ theta____ kappa____ phi______ frames
    -       78.0000   42.0000  -57.2975 94

 75 omega   60.00   88.00   1.0000    6.0000
omega____ theta____ kappa____ phi______ frames
    -       78.0000   61.0000  153.2456 28

 76 omega   55.00  117.00   1.0000   12.0000
omega____ theta____ kappa____ phi______ frames
    -       82.0000   72.0000 -176.7349 62

 77 omega   95.00  126.00   1.0000   12.0000
omega____ theta____ kappa____ phi______ frames
    -       82.0000   74.0000   74.3815 31

 78 omega   55.00   90.00   1.0000   12.0000
omega____ theta____ kappa____ phi______ frames
    -       82.0000   74.0000   74.3815 35

 79 omega   63.00   88.00   1.0000   12.0000
omega____ theta____ kappa____ phi______ frames
    -       82.0000  -80.0000 -140.0754 25

 80 omega   57.00   87.00   1.0000   12.0000
omega____ theta____ kappa____ phi______ frames
    -       86.0000   76.0000  -75.7343 30

 81 omega   55.00   82.00   1.0000   12.0000
omega____ theta____ kappa____ phi______ frames
    -       86.0000  -80.0000  146.3827 27

 82 omega   65.00   93.00   1.0000   12.0000
omega____ theta____ kappa____ phi______ frames
    -       86.0000   55.0000   23.9426 28

 83 omega   62.00   92.00   1.0000   12.0000
omega____ theta____ kappa____ phi______ frames
    -       86.0000   68.0000  106.1133 30

 84 omega   60.00  155.00   1.0000   12.0000
omega____ theta____ kappa____ phi______ frames
    -       86.0000   71.0000   81.5281 95

 85 omega   63.00   90.00   1.0000   12.0000
omega____ theta____ kappa____ phi______ frames
    -       90.0000   77.0000 -138.4419 27

 86 omega   68.00  111.00   1.0000   12.0000
omega____ theta____ kappa____ phi______ frames
    -       90.0000   64.0000  142.8403 43

 87 omega   62.00   92.00   1.0000   12.0000
omega____ theta____ kappa____ phi______ frames
    -       90.0000   73.0000   73.1092 30

 88 omega   67.00  112.00   1.0000   12.0000
omega____ theta____ kappa____ phi______ frames
    -       90.0000   66.0000  -12.6719 45

 89 omega   62.00   99.00   1.0000   12.0000
omega____ theta____ kappa____ phi______ frames
    -       90.0000   74.0000  117.7472 37

 90 omega   78.00  103.00   1.0000   12.0000
omega____ theta____ kappa____ phi______ frames
    -       90.0000   51.0000  -38.3688 25

 91 omega   64.00   97.00   1.0000   12.0000
omega____ theta____ kappa____ phi______ frames
    -       90.0000   70.0000   21.5637 33

 92 omega   62.00   93.00   1.0000   12.0000
omega____ theta____ kappa____ phi______ frames
    -       90.0000   73.0000 -149.3997 31

 93 omega   63.00  147.00   1.0000   12.0000
omega____ theta____ kappa____ phi______ frames
    -       90.0000   71.0000   38.9755 84

 94 omega   73.00  100.00   1.0000   12.0000
omega____ theta____ kappa____ phi______ frames
    -       94.0000   49.0000  -52.1947 27

 95 omega   74.00  107.00   1.0000   12.0000
omega____ theta____ kappa____ phi______ frames
    -       94.0000   55.0000 -162.5347 33

 96 omega   68.00  151.00   1.0000   12.0000
omega____ theta____ kappa____ phi______ frames
    -       94.0000   72.0000  148.6443 83

 97 omega   69.00  110.00   1.0000   12.0000
omega____ theta____ kappa____ phi______ frames
    -       98.0000   75.0000 -153.1977 41

 98 omega   69.00   98.00   1.0000   12.0000
omega____ theta____ kappa____ phi______ frames
    -       98.0000   77.0000   96.4146 29

 99 omega   86.00  113.00   1.0000   12.0000
omega____ theta____ kappa____ phi______ frames
    -      108.0000   63.0000   30.0000 27

100 omega   86.00  113.00   1.0000   12.0000
omega____ theta____ kappa____ phi______ frames
    -      108.0000   63.0000  -30.0000 27

101 omega  121.00  175.00   1.0000   12.0000
omega____ theta____ kappa____ phi______ frames
    -      108.0000   63.0000  -60.0000 54

102 omega   86.00  118.00   1.0000   12.0000
omega____ theta____ kappa____ phi______ frames
    -      108.0000   63.0000  -60.0000 32

103 omega   81.00  129.00   1.0000   12.0000
omega____ theta____ kappa____ phi______ frames
    -      108.0000   77.0000   90.0000 48

104 omega   80.00  107.00   1.0000   12.0000
omega____ theta____ kappa____ phi______ frames
    -      108.0000   77.0000 -180.0000 27

105 omega   78.00  105.00   1.0000   12.0000
omega____ theta____ kappa____ phi______ frames
    -      108.0000   77.0000  120.0000 27

106 omega   79.00  177.00   1.0000   12.0000
omega____ theta____ kappa____ phi______ frames
    -      108.0000   77.0000  -90.0000 98

107 omega  112.00  166.00   1.0000   12.0000
omega____ theta____ kappa____ phi______ frames
    -      108.0000   77.0000 -120.0000 54

108 omega   79.00  107.00   1.0000   12.0000
omega____ theta____ kappa____ phi______ frames
    -      108.0000   77.0000 -120.0000 28

109 omega   81.00  137.00   1.0000   12.0000
omega____ theta____ kappa____ phi______ frames
    -      108.0000  -80.0000   89.6706 56

110 omega   79.00  104.00   1.0000   12.0000
omega____ theta____ kappa____ phi______ frames
    -      108.0000   77.0000  -30.0000 25

111 omega  143.00  170.00   1.0000   12.0000
omega____ theta____ kappa____ phi______ frames
    -      108.0000   77.0000   60.0000 27

112 omega   79.00  106.00   1.0000   12.0000
omega____ theta____ kappa____ phi______ frames
    -      108.0000   77.0000   60.0000 27

113 omega   79.00  167.00   1.0000   12.0000
omega____ theta____ kappa____ phi______ frames
    -      108.0000   77.0000   30.0000 88

114 omega  108.00  177.00   1.0000   12.0000
omega____ theta____ kappa____ phi______ frames
    -      108.0000   77.0000  150.0000 69

115 omega   79.00  104.00   1.0000   12.0000
omega____ theta____ kappa____ phi______ frames
    -      108.0000   77.0000  150.0000 25

116 omega   78.00  178.00   1.0000   12.0000
omega____ theta____ kappa____ phi______ frames
    -      108.0000   77.0000 -150.0000 100

117 omega   78.00  178.00   1.0000   12.0000
omega____ theta____ kappa____ phi______ frames
    -      108.0000   77.0000    0.0000 100

118 omega  142.00  169.00   1.0000   12.0000
omega____ theta____ kappa____ phi______ frames
    -      108.0000   77.0000  -60.0000 27

119 omega   78.00  104.00   1.0000   12.0000
omega____ theta____ kappa____ phi______ frames
    -      108.0000   77.0000  -60.0000 26

120 omega   87.00  176.00   1.0000   12.0000
omega____ theta____ kappa____ phi______ frames
    -      108.0000   63.0000 -180.0000 89

121 omega   86.00  176.00   1.0000   12.0000
omega____ theta____ kappa____ phi______ frames
    -      108.0000   63.0000   60.0000 90

122 omega   69.00  123.00   1.0000   12.0000
omega____ theta____ kappa____ phi______ frames
    -      108.0000  -80.0000 -122.2753 54

123 omega  125.00  176.00   1.0000   12.0000
omega____ theta____ kappa____ phi______ frames
    -      108.0000   70.0000  103.2333 51

124 omega   84.00  122.00   1.0000   12.0000
omega____ theta____ kappa____ phi______ frames
    -      108.0000   70.0000  103.2333 38

125 omega   42.00  123.00   1.0000   12.0000
omega____ theta____ kappa____ phi______ frames
    -      108.0000  -80.0000  -40.5377 81

126 omega   85.00  112.00   1.0000   12.0000
omega____ theta____ kappa____ phi______ frames
    -      108.0000   71.0000  133.3029 27

127 omega   88.00  177.00   1.0000   12.0000
omega____ theta____ kappa____ phi______ frames
    -      108.0000   54.0000  -24.0144 89

128 omega   76.00  104.00   1.0000   12.0000
omega____ theta____ kappa____ phi______ frames
    -      108.0000  -79.0000  105.1003 28

129 omega   71.00  139.00   1.0000   12.0000
omega____ theta____ kappa____ phi______ frames
    -      108.0000  -80.0000   69.6561 68

130 omega   80.00  106.00   1.0000   12.0000
omega____ theta____ kappa____ phi______ frames
    -      108.0000   74.0000 -127.6946 26

131 omega   37.00  140.00   1.0000   12.0000
omega____ theta____ kappa____ phi______ frames
    -      108.0000  -80.0000    1.5913 103

132 omega   37.00   63.00   1.0000   12.0000
omega____ theta____ kappa____ phi______ frames
    -      108.0000  -80.0000   69.6561 26

133 omega   37.00   90.00   1.0000   12.0000
omega____ theta____ kappa____ phi______ frames
    -      108.0000  -80.0000 -143.9925 53

134 omega   64.00   91.00   1.0000   12.0000
omega____ theta____ kappa____ phi______ frames
    -      108.0000  -79.0000  -57.9241 27

135 omega   37.00   63.00   1.0000   12.0000
omega____ theta____ kappa____ phi______ frames
    -      108.0000  -79.0000  -57.9241 26

136 omega   48.00  139.00   1.0000   12.0000
omega____ theta____ kappa____ phi______ frames
    -      108.0000  -79.0000  150.3644 91

137 omega   83.00  108.00   1.0000   12.0000
omega____ theta____ kappa____ phi______ frames
    -      108.0000   38.0000  -60.0000 25

138 omega   87.00  117.00   1.0000   12.0000
omega____ theta____ kappa____ phi______ frames
    -      108.0000   63.0000  150.0000 30

139 omega   89.00  175.00   1.0000   12.0000
omega____ theta____ kappa____ phi______ frames
    -      108.0000   63.0000  120.0000 86

140 omega   48.00  105.00   1.0000   12.0000
omega____ theta____ kappa____ phi______ frames
    -      108.0000  -79.0000  -78.2762 57

141 omega  -72.00   26.00   1.0000    2.5000
omega____ theta____ kappa____ phi______ frames
    -        0.0000  -38.0000  -30.0000 98

142 omega  -44.00   73.00   1.0000    2.5000
omega____ theta____ kappa____ phi______ frames
    -        0.0000   19.0000   30.0000 117

143 omega  -26.00   72.00   1.0000    2.5000
omega____ theta____ kappa____ phi______ frames
    -        0.0000   38.0000 -180.0000 98

144 omega  -15.00   84.00   1.0000    2.5000
omega____ theta____ kappa____ phi______ frames
    -       14.0000   76.0000 -162.9406 99

145 omega   -7.00   92.00   1.0000    2.5000
omega____ theta____ kappa____ phi______ frames
    -       22.0000   76.0000  -40.2728 99

146 omega   -6.00   46.00   1.0000    2.5000
omega____ theta____ kappa____ phi______ frames
    -       26.0000   80.0000   97.5411 52

147 omega   -4.00   96.00   1.0000    2.5000
omega____ theta____ kappa____ phi______ frames
    -       26.0000   77.0000  -89.7379 100

148 omega   10.00   46.00   1.0000    6.0000
omega____ theta____ kappa____ phi______ frames
    -       42.0000   80.0000  116.4630 36

149 omega   15.00   47.00   1.0000    6.0000
omega____ theta____ kappa____ phi______ frames
    -       46.0000   79.0000   29.8311 32

150 omega   14.00   46.00   1.0000    6.0000
omega____ theta____ kappa____ phi______ frames
    -       46.0000   80.0000  -74.2967 32

151 omega   19.00   47.00   1.0000    6.0000
omega____ theta____ kappa____ phi______ frames
    -       50.0000   79.0000   -7.4846 28

152 omega   19.00   49.00   1.0000    6.0000
omega____ theta____ kappa____ phi______ frames
    -       50.0000   78.0000 -163.8144 30

153 omega   19.00   47.00   1.0000    6.0000
omega____ theta____ kappa____ phi______ frames
    -       50.0000   79.0000 -138.1272 28

154 omega   24.00  124.00   1.0000    6.0000
omega____ theta____ kappa____ phi______ frames
    -       54.0000   77.0000  -60.0000 100

155 omega  -15.00   75.00   1.0000    6.0000
omega____ theta____ kappa____ phi______ frames
    -       54.0000  -57.0000  -60.0000 90

156 omega  -18.00   80.00   1.0000    6.0000
omega____ theta____ kappa____ phi______ frames
    -       54.0000  -38.0000   90.0000 98

157 omega   30.00  128.00   1.0000    6.0000
omega____ theta____ kappa____ phi______ frames
    -       58.0000   74.0000  -16.8160 98

158 omega   28.00  128.00   1.0000    6.0000
omega____ theta____ kappa____ phi______ frames
    -       58.0000   77.0000 -120.6436 100

159 omega   30.00  128.00   1.0000    6.0000
omega____ theta____ kappa____ phi______ frames
    -       58.0000   74.0000  157.5927 98

160 omega   33.00  132.00   1.0000    6.0000
omega____ theta____ kappa____ phi______ frames
    -       62.0000   76.0000  -24.1646 99

161 omega   39.00  129.00   1.0000    6.0000
omega____ theta____ kappa____ phi______ frames
    -       62.0000   64.0000  -86.0367 90

162 omega   34.00  131.00   1.0000    6.0000
omega____ theta____ kappa____ phi______ frames
    -       62.0000   73.0000 -145.4414 97

163 omega   -9.00   93.00   1.0000    6.0000
omega____ theta____ kappa____ phi______ frames
    -       62.0000  -79.0000  -42.7898 102

164 omega   39.00  129.00   1.0000    6.0000
omega____ theta____ kappa____ phi______ frames
    -       62.0000   64.0000   61.8586 90

165 omega   35.00  131.00   1.0000    6.0000
omega____ theta____ kappa____ phi______ frames
    -       62.0000   71.0000  -62.5651 96

166 omega   43.00  134.00   1.0000    6.0000
omega____ theta____ kappa____ phi______ frames
    -       66.0000   65.0000  104.6077 91

167 omega   36.00  136.00   1.0000    6.0000
omega____ theta____ kappa____ phi______ frames
    -       66.0000   77.0000  145.2330 100

168 omega   42.00  134.00   1.0000    6.0000
omega____ theta____ kappa____ phi______ frames
    -       66.0000   67.0000  -63.2980 92

169 omega   -5.00   98.00   1.0000    6.0000
omega____ theta____ kappa____ phi______ frames
    -       66.0000  -80.0000 -102.5694 103

170 omega   37.00  136.00   1.0000    6.0000
omega____ theta____ kappa____ phi______ frames
    -       66.0000   76.0000  118.9133 99

171 omega   47.00  137.00   1.0000    6.0000
omega____ theta____ kappa____ phi______ frames
    -       70.0000   64.0000 -127.5289 90

172 omega   41.00  140.00   1.0000    6.0000
omega____ theta____ kappa____ phi______ frames
    -       70.0000   75.0000  -57.2078 99

173 omega   48.00  138.00   1.0000    6.0000
omega____ theta____ kappa____ phi______ frames
    -       70.0000   61.0000   80.3515 90

174 omega   43.00  139.00   1.0000    6.0000
omega____ theta____ kappa____ phi______ frames
    -       70.0000   71.0000  -70.9242 96

175 omega   52.00  144.00   1.0000    6.0000
omega____ theta____ kappa____ phi______ frames
    -       74.0000   51.0000   -1.4443 92

176 omega   52.00  142.00   1.0000    6.0000
omega____ theta____ kappa____ phi______ frames
    -       74.0000   62.0000   38.1969 90

177 omega   46.00  143.00   1.0000    6.0000
omega____ theta____ kappa____ phi______ frames
    -       74.0000   73.0000  163.6336 97

178 omega   50.00  142.00   1.0000    6.0000
omega____ theta____ kappa____ phi______ frames
    -       74.0000   68.0000   95.2710 92

179 omega   51.00  141.00   1.0000    6.0000
omega____ theta____ kappa____ phi______ frames
    -       74.0000   64.0000  130.5663 90

180 omega   52.00  142.00   1.0000    6.0000
omega____ theta____ kappa____ phi______ frames
    -       74.0000   63.0000   50.1555 90

181 omega   48.00  148.00   1.0000    6.0000
omega____ theta____ kappa____ phi______ frames
    -       78.0000   77.0000  -10.2780 100

182 omega   56.00  146.00   1.0000    6.0000
omega____ theta____ kappa____ phi______ frames
    -       78.0000   61.0000  153.2456 90

183 omega   51.00  147.00   1.0000    6.0000
omega____ theta____ kappa____ phi______ frames
    -       78.0000   71.0000   67.0622 96

184 omega    7.00  109.00   1.0000    6.0000
omega____ theta____ kappa____ phi______ frames
    -       78.0000  -79.0000  160.5231 102

185 omega   54.00  150.00   1.0000    6.0000
omega____ theta____ kappa____ phi______ frames
    -       78.0000   42.0000  -57.2975 96

186 omega   57.00  147.00   1.0000    6.0000
omega____ theta____ kappa____ phi______ frames
    -       78.0000   56.0000 -157.1409 90

187 omega   56.00  146.00   1.0000    6.0000
omega____ theta____ kappa____ phi______ frames
    -       78.0000   62.0000   13.8303 90

188 omega   45.00  151.00   1.0000    6.0000
omega____ theta____ kappa____ phi______ frames
    -       78.0000   26.0000  -92.5536 106

189 omega   55.00  149.00   1.0000    6.0000
omega____ theta____ kappa____ phi______ frames
    -       78.0000   48.0000  -50.2314 94

190 omega   55.00  151.00   1.0000   12.0000
omega____ theta____ kappa____ phi______ frames
    -       82.0000   72.0000 -176.7349 96

191 omega   57.00  156.00   1.0000   12.0000
omega____ theta____ kappa____ phi______ frames
    -       86.0000   76.0000  -75.7343 99

192 omega   67.00  157.00   1.0000   12.0000
omega____ theta____ kappa____ phi______ frames
    -       90.0000   64.0000  142.8403 90

193 omega   64.00  159.00   1.0000   12.0000
omega____ theta____ kappa____ phi______ frames
    -       90.0000   70.0000   21.5637 95

194 omega   67.00  158.00   1.0000   12.0000
omega____ theta____ kappa____ phi______ frames
    -       90.0000   66.0000  -12.6719 91

195 omega   60.00  160.00   1.0000   12.0000
omega____ theta____ kappa____ phi______ frames
    -       90.0000   77.0000 -138.4419 100

196 omega   67.00  163.00   1.0000   12.0000
omega____ theta____ kappa____ phi______ frames
    -       94.0000   72.0000  148.6443 96

197 omega   73.00  163.00   1.0000   12.0000
omega____ theta____ kappa____ phi______ frames
    -       94.0000   55.0000 -162.5347 90

198 omega   68.00  168.00   1.0000   12.0000
omega____ theta____ kappa____ phi______ frames
    -       98.0000   77.0000   96.4146 100

199 omega   37.00  140.00   1.0000   12.0000
omega____ theta____ kappa____ phi______ frames
    -      108.0000  -80.0000   69.6561 103

200 omega   86.00  176.00   1.0000   12.0000
omega____ theta____ kappa____ phi______ frames
    -      108.0000   63.0000  120.0000 90

201 omega   78.00  178.00   1.0000   12.0000
omega____ theta____ kappa____ phi______ frames
    -      108.0000   77.0000  -60.0000 100

202 omega   86.00  176.00   1.0000   12.0000
omega____ theta____ kappa____ phi______ frames
    -      108.0000   63.0000   90.0000 90

203 omega   86.00  176.00   1.0000   12.0000
omega____ theta____ kappa____ phi______ frames
    -      108.0000   63.0000  -90.0000 90

204 omega   35.00  178.00   1.0000   12.0000
omega____ theta____ kappa____ phi______ frames
    -      108.0000  -12.0000 -120.0000 143

205 omega   37.00  139.00   1.0000   12.0000
omega____ theta____ kappa____ phi______ frames
    -      108.0000  -79.0000  150.3644 102

206 omega   35.00   93.00   1.0000   12.0000
omega____ theta____ kappa____ phi______ frames
    -      108.0000  -25.0000   30.0000 58

207 phi      0.00  120.00   1.0000   12.0000
omega____ theta____ kappa____ phi______ frames
 108.0000  108.0000   20.0000     -     120

208 omega   35.00   93.00   1.0000   12.0000
omega____ theta____ kappa____ phi______ frames
    -      108.0000  -25.0000 -120.0000 58

209 omega   35.00   93.00   1.0000   12.0000
omega____ theta____ kappa____ phi______ frames
    -      108.0000  -25.0000  120.0000 58

210 omega   37.00  140.00   1.0000   12.0000
omega____ theta____ kappa____ phi______ frames
    -      108.0000  -80.0000    1.5913 103

211 omega   35.00   93.00   1.0000   12.0000
omega____ theta____ kappa____ phi______ frames
    -      108.0000  -25.0000 -180.0000 58

212 omega   35.00   93.00   1.0000   12.0000
omega____ theta____ kappa____ phi______ frames
    -      108.0000  -25.0000  -30.0000 58

213 omega   80.00  118.00   1.0000   12.0000
omega____ theta____ kappa____ phi______ frames
    -      108.0000   74.0000 -127.6946 38

214 omega   86.00  176.00   1.0000   12.0000
omega____ theta____ kappa____ phi______ frames
    -      108.0000   63.0000   60.0000 90

215 omega   78.00  178.00   1.0000   12.0000
omega____ theta____ kappa____ phi______ frames
    -      108.0000   77.0000 -120.0000 100

216 omega   78.00  178.00   1.0000   12.0000
omega____ theta____ kappa____ phi______ frames
    -      108.0000   77.0000   30.0000 100

217 omega   78.00  178.00   1.0000   12.0000
omega____ theta____ kappa____ phi______ frames
    -      108.0000   77.0000  150.0000 100

218 omega   78.00  178.00   1.0000   12.0000
omega____ theta____ kappa____ phi______ frames
    -      108.0000   77.0000    0.0000 100

219 omega   37.00  139.00   1.0000   12.0000
omega____ theta____ kappa____ phi______ frames
    -      108.0000  -79.0000  -98.6655 102

220 omega   78.00  178.00   1.0000   12.0000
omega____ theta____ kappa____ phi______ frames
    -      108.0000   77.0000  -30.0000 100

221 omega   78.00  178.00   1.0000   12.0000
omega____ theta____ kappa____ phi______ frames
    -      108.0000   77.0000 -180.0000 100

;
_diffrn_measurement_device 'four-circle diffractometer'
_diffrn_measurement_device_type 'Agilent SuperNova, Dual, Cu at zero, Eos'
_diffrn_measurement_method '\w and \p scans'
_diffrn_measurement_specimen_support 'polyimid foil'
_diffrn_orient_matrix_UB_11 0.0198751000
_diffrn_orient_matrix_UB_12 -0.0094996000
_diffrn_orient_matrix_UB_13 -0.0771688000
_diffrn_orient_matrix_UB_21 0.1351797000
_diffrn_orient_matrix_UB_22 -0.0904992000
_diffrn_orient_matrix_UB_23 -0.0014196000
_diffrn_orient_matrix_UB_31 -0.0372449000
_diffrn_orient_matrix_UB_32 -0.1030618000
_diffrn_orient_matrix_UB_33 0.0073659000
_diffrn_radiation_monochromator mirror
_diffrn_radiation_probe x-ray
_diffrn_radiation_type 'Cu K\a'
_diffrn_radiation_wavelength 1.54184
_diffrn_reflns_av_R_equivalents 0.072
_diffrn_reflns_av_unetI/netI 0.0500
_diffrn_reflns_laue_measured_fraction_full 0.992
_diffrn_reflns_laue_measured_fraction_max 0.984
_diffrn_reflns_limit_h_max 15
_diffrn_reflns_limit_h_min -15
_diffrn_reflns_limit_k_max 15
_diffrn_reflns_limit_k_min -15
_diffrn_reflns_limit_l_max 24
_diffrn_reflns_limit_l_min -24
_diffrn_reflns_number 156958
_diffrn_reflns_point_group_measured_fraction_full 0.992
_diffrn_reflns_point_group_measured_fraction_max 0.984
_diffrn_reflns_theta_full 67.684
_diffrn_reflns_theta_max 70.920
_diffrn_reflns_theta_min 3.945
_diffrn_source 'microfocus X-Ray tube'
_diffrn_source_type 'Agilent SuperNova (Cu) X-ray Source'
_exptl_absorpt_coefficient_mu 1.476
_exptl_absorpt_correction_T_max 1.00000
_exptl_absorpt_correction_T_min 0.81047
_exptl_absorpt_correction_type multi-scan
_exptl_absorpt_process_details
;
CrysAlisPro, Agilent Technologies,
Version 1.171.37.35g (release 09-12-2014 CrysAlis171 .NET)
(compiled Dec  9 2014,15:38:47)
Empirical absorption correction using spherical harmonics,
 implemented in SCALE3 ABSPACK scaling algorithm.
Empirical absorption correction using spherical harmonics,
 implemented in SCALE3 ABSPACK scaling algorithm.
;
_exptl_crystal_colour 'light blue'
_exptl_crystal_density_diffrn 1.337
_exptl_crystal_description needle
_exptl_crystal_F_000 1172
_exptl_crystal_size_max 0.225
_exptl_crystal_size_mid 0.040
_exptl_crystal_size_min 0.025
_refine_diff_density_max 1.503
_refine_diff_density_min -0.666
_refine_diff_density_rms 0.076
_refine_ls_extinction_method none
_refine_ls_goodness_of_fit_ref 0.973
_refine_ls_hydrogen_treatment constr
_refine_ls_matrix_type full
_refine_ls_number_parameters 674
_refine_ls_number_reflns 12848
_refine_ls_number_restraints 0
_refine_ls_restrained_S_all 0.973
_refine_ls_R_factor_all 0.0519
_refine_ls_R_factor_gt 0.0410
_refine_ls_shift/su_max 0.001
_refine_ls_shift/su_mean 0.000
_refine_ls_structure_factor_coef Fsqd
_refine_ls_weighting_details 'w=1/[\s^2^(Fo^2^)+(0.0632P)^2^] where P=(Fo^2^+2Fc^2^)/3'
_refine_ls_weighting_scheme calc
_refine_ls_wR_factor_gt 0.0966
_refine_ls_wR_factor_ref 0.0992
_reflns_Friedel_coverage 0.000
_reflns_number_gt 10602
_reflns_number_total 12848
_reflns_threshold_expression 'I > 2\s(I)'
_cod_data_source_file c5dt03270a2.cif
_cod_data_source_block hi_az12_5
_cod_original_cell_volume 2753.18(17)
_cod_database_code 7037110
_audit_block_refno 2403
_audit_block_usercomment 'hi_az240, needle light blue'
_chemical_oxdiff_formula 'C46 H76 Cu2 N16 O8'
_chemical_oxdiff_usercomment 'hi_az240, needle light blue'
_shelx_space_group_comment
;
The symmetry employed for this shelxl refinement is uniquely defined
by the following loop, which should always be used as a source of
symmetry information in preference to the above space-group names.
They are only intended as comments.
;
_shelx_estimated_absorpt_t_max 0.866
_shelx_estimated_absorpt_t_min 0.866
_diffrn_oxdiff_twin_integration_method simultaneous
_shelxl_version_number 2014/7
_olex2_refinement_description
;
1. Twinned data refinement
 Scales: 0.5853(8) 0.4147(8)
2. Fixed Uiso
 At 1.2 times of:
  All C(H) groups
 At 1.5 times of:
  All C(H,H,H) groups
3.a Aromatic/amide H refined with riding coordinates:
 C4(H4), C5(H5), C9(H9), C10(H10)
3.b Idealised Me refined as rotating group:
 C12(H12A,H12B,H12C), C13(H13A,H13B,H13C), C14(H14A,H14B,H14C), C15(H15A,H15B,
 H15C), C17(H17A,H17B,H17C), C18(H18A,H18B,H18C), C19(H19A,H19B,H19C), C20(H20A,
 H20B,H20C), C22(H22A,H22B,H22C), C24(H24A,H24B,H24C), C26(H26A,H26B,H26C),
 C27(H27A,H27B,H27C), C28(H28A,H28B,H28C), C29(H29A,H29B,H29C), C31(H31A,H31B,
 H31C), C32(H32A,H32B,H32C), C33(H33A,H33B,H33C), C34(H34A,H34B,H34C), C36(H36A,
 H36B,H36C), C38(H38A,H38B,H38C), C52(H52A,H52B,H52C), C62(H62A,H62B,H62C),
 C72(H72A,H72B,H72C), C42(H42A,H42B,H42C)
;
_olex2_submission_special_instructions 'No special instructions were received'
_cell_oxdiff_length_a 12.3650(3)
_cell_oxdiff_length_b 12.5243(5)
_cell_oxdiff_length_c 20.2731(6)
_cell_oxdiff_angle_alpha 85.405(3)
_cell_oxdiff_angle_beta 78.567(2)
_cell_oxdiff_angle_gamma 63.473(3)
_cell_oxdiff_volume 2753.18(15)
_cell_oxdiff_measurement_reflns_used 26388
_cell_oxdiff_twin_number 2

loop_
_symmetry_equiv_pos_as_xyz
'x, y, z'
'-x, -y, -z'

loop_
_atom_site_label
_atom_site_type_symbol
_atom_site_fract_x
_atom_site_fract_y
_atom_site_fract_z
_atom_site_U_iso_or_equiv
_atom_site_adp_type
_atom_site_occupancy
_atom_site_site_symmetry_order
_atom_site_calc_flag
_atom_site_refinement_flags_posn
Cu1 Cu 0.25175(4) 0.74072(4) 1.04455(2) 0.01309(10) Uani 1 1 d .
Cu2 Cu 0.38336(4) 0.74400(4) 0.62472(2) 0.01503(10) Uani 1 1 d .
O1 O 0.15444(18) 0.68901(19) 1.11698(9) 0.0189(4) Uani 1 1 d .
O2 O -0.00406(19) 0.7682(2) 1.06250(11) 0.0279(5) Uani 1 1 d .
O3 O 0.29736(18) 0.79639(19) 1.11731(9) 0.0187(4) Uani 1 1 d .
O4 O 0.48894(18) 0.7398(2) 1.06018(10) 0.0244(5) Uani 1 1 d .
O5 O 0.52438(18) 0.67862(19) 0.55117(10) 0.0217(5) Uani 1 1 d .
O6 O 0.6004(3) 0.7895(3) 0.58690(14) 0.0457(7) Uani 1 1 d .
O7 O 0.27184(18) 0.8146(2) 0.55952(10) 0.0212(5) Uani 1 1 d .
O8 O 0.1966(2) 0.6876(2) 0.60357(11) 0.0270(5) Uani 1 1 d .
N1 N 0.24942(19) 0.8623(2) 0.97684(10) 0.0115(5) Uani 1 1 d .
N2 N 0.2886(2) 0.6253(2) 0.97463(11) 0.0119(5) Uani 1 1 d .
N3 N 0.17636(19) 1.0196(2) 1.05250(11) 0.0135(5) Uani 1 1 d .
N4 N 0.34257(19) 0.9944(2) 0.96891(11) 0.0143(5) Uani 1 1 d .
N5 N 0.2806(2) 0.4685(2) 1.04122(11) 0.0142(5) Uani 1 1 d .
N6 N 0.1680(2) 0.5304(2) 0.95545(12) 0.0155(5) Uani 1 1 d .
N7 N 0.4500(2) 0.6237(2) 0.69228(11) 0.0135(5) Uani 1 1 d .
N8 N 0.2787(2) 0.8658(2) 0.69409(11) 0.0149(5) Uani 1 1 d .
N9 N 0.5766(2) 0.4572(2) 0.62319(12) 0.0181(5) Uani 1 1 d .
N10 N 0.6561(2) 0.5029(2) 0.70480(11) 0.0167(5) Uani 1 1 d .
N11 N 0.1925(2) 1.0347(2) 0.62977(13) 0.0236(6) Uani 1 1 d .
N12 N 0.0631(2) 0.9743(2) 0.70398(12) 0.0202(6) Uani 1 1 d .
C1 C 0.2569(2) 0.8557(2) 0.90658(13) 0.0111(5) Uani 1 1 d .
C2 C 0.3061(2) 0.7453(3) 0.87084(12) 0.0107(5) Uani 1 1 d .
C3 C 0.3298(2) 0.6339(2) 0.90471(13) 0.0110(5) Uani 1 1 d .
C4 C 0.3917(2) 0.5291(2) 0.86747(13) 0.0134(6) Uani 1 1 d .
H4 H 0.4099 0.4553 0.8900 0.016 Uiso 1 1 calc R
C5 C 0.4280(2) 0.5285(3) 0.79812(13) 0.0140(6) Uani 1 1 d .
H5 H 0.4721 0.4542 0.7748 0.017 Uiso 1 1 calc R
C6 C 0.4020(2) 0.6326(3) 0.76197(13) 0.0132(6) Uani 1 1 d .
C7 C 0.3301(2) 0.7449(3) 0.79804(12) 0.0118(5) Uani 1 1 d .
C8 C 0.2789(2) 0.8565(3) 0.76391(13) 0.0128(6) Uani 1 1 d .
C9 C 0.2243(2) 0.9607(3) 0.80168(13) 0.0142(6) Uani 1 1 d .
H9 H 0.1925 1.0350 0.7793 0.017 Uiso 1 1 calc R
C10 C 0.2143(2) 0.9605(3) 0.87107(13) 0.0130(6) Uani 1 1 d .
H10 H 0.1771 1.0344 0.8947 0.016 Uiso 1 1 calc R
C11 C 0.2471(2) 0.5421(2) 0.98969(13) 0.0128(6) Uani 1 1 d .
C12 C 0.3882(3) 0.4517(3) 1.06812(14) 0.0185(6) Uani 1 1 d .
H12A H 0.4476 0.4639 1.0323 0.028 Uiso 1 1 calc GR
H12B H 0.4263 0.3705 1.0855 0.028 Uiso 1 1 calc GR
H12C H 0.3630 0.5093 1.1047 0.028 Uiso 1 1 calc GR
C13 C 0.2038(3) 0.4183(3) 1.08109(15) 0.0237(7) Uani 1 1 d .
H13A H 0.1225 0.4551 1.0683 0.036 Uiso 1 1 calc GR
H13B H 0.1952 0.4339 1.1289 0.036 Uiso 1 1 calc GR
H13C H 0.2417 0.3320 1.0730 0.036 Uiso 1 1 calc GR
C14 C 0.0912(3) 0.6327(3) 0.91879(15) 0.0198(6) Uani 1 1 d .
H14A H 0.0658 0.7063 0.9439 0.030 Uiso 1 1 calc GR
H14B H 0.0183 0.6243 0.9136 0.030 Uiso 1 1 calc GR
H14C H 0.1381 0.6360 0.8743 0.030 Uiso 1 1 calc GR
C15 C 0.1900(3) 0.4133(3) 0.93359(16) 0.0241(7) Uani 1 1 d .
H15A H 0.2614 0.3517 0.9505 0.036 Uiso 1 1 calc GR
H15B H 0.2061 0.4097 0.8843 0.036 Uiso 1 1 calc GR
H15C H 0.1175 0.3997 0.9512 0.036 Uiso 1 1 calc GR
C16 C 0.2551(2) 0.9585(2) 0.99836(13) 0.0117(5) Uani 1 1 d .
C17 C 0.2065(3) 1.0813(3) 1.09890(15) 0.0214(7) Uani 1 1 d .
H17A H 0.1989 1.0479 1.1440 0.032 Uiso 1 1 calc GR
H17B H 0.1497 1.1665 1.1002 0.032 Uiso 1 1 calc GR
H17C H 0.2909 1.0708 1.0836 0.032 Uiso 1 1 calc GR
C18 C 0.0631(2) 1.0089(3) 1.07751(14) 0.0183(6) Uani 1 1 d .
H18A H 0.0481 0.9677 1.0438 0.027 Uiso 1 1 calc GR
H18B H -0.0055 1.0886 1.0863 0.027 Uiso 1 1 calc GR
H18C H 0.0704 0.9631 1.1193 0.027 Uiso 1 1 calc GR
C19 C 0.3096(3) 1.1201(3) 0.95447(16) 0.0217(6) Uani 1 1 d .
H19A H 0.3165 1.1325 0.9058 0.033 Uiso 1 1 calc GR
H19B H 0.3654 1.1432 0.9712 0.033 Uiso 1 1 calc GR
H19C H 0.2249 1.1690 0.9768 0.033 Uiso 1 1 calc GR
C20 C 0.4557(2) 0.9103(3) 0.92857(14) 0.0197(6) Uani 1 1 d .
H20A H 0.4796 0.8305 0.9479 0.029 Uiso 1 1 calc GR
H20B H 0.5209 0.9348 0.9281 0.029 Uiso 1 1 calc GR
H20C H 0.4432 0.9089 0.8825 0.029 Uiso 1 1 calc GR
C21 C 0.0427(3) 0.7195(3) 1.11183(14) 0.0181(6) Uani 1 1 d .
C22 C -0.0337(3) 0.6921(3) 1.17273(16) 0.0294(7) Uani 1 1 d .
H22A H -0.0132 0.6069 1.1728 0.044 Uiso 1 1 calc GR
H22B H -0.1212 0.7392 1.1710 0.044 Uiso 1 1 calc GR
H22C H -0.0161 0.7125 1.2138 0.044 Uiso 1 1 calc GR
C23 C 0.4088(3) 0.7815(3) 1.11046(14) 0.0176(6) Uani 1 1 d .
C24 C 0.4386(3) 0.8211(3) 1.17064(16) 0.0273(7) Uani 1 1 d .
H24A H 0.4366 0.9000 1.1620 0.041 Uiso 1 1 calc GR
H24B H 0.5206 0.7636 1.1780 0.041 Uiso 1 1 calc GR
H24C H 0.3776 0.8252 1.2107 0.041 Uiso 1 1 calc GR
C25 C 0.5592(2) 0.5286(3) 0.67394(13) 0.0150(6) Uani 1 1 d .
C26 C 0.6958(3) 0.3926(3) 0.58011(16) 0.0286(8) Uani 1 1 d .
H26A H 0.7560 0.4144 0.5925 0.043 Uiso 1 1 calc GR
H26B H 0.6886 0.4133 0.5330 0.043 Uiso 1 1 calc GR
H26C H 0.7228 0.3065 0.5859 0.043 Uiso 1 1 calc GR
C27 C 0.4725(3) 0.4589(3) 0.59852(16) 0.0260(7) Uani 1 1 d .
H27A H 0.3995 0.4886 0.6342 0.039 Uiso 1 1 calc GR
H27B H 0.4916 0.3778 0.5854 0.039 Uiso 1 1 calc GR
H27C H 0.4567 0.5113 0.5594 0.039 Uiso 1 1 calc GR
C28 C 0.6613(3) 0.5979(3) 0.73868(15) 0.0228(7) Uani 1 1 d .
H28A H 0.6191 0.6739 0.7166 0.034 Uiso 1 1 calc GR
H28B H 0.7473 0.5811 0.7364 0.034 Uiso 1 1 calc GR
H28C H 0.6210 0.6028 0.7859 0.034 Uiso 1 1 calc GR
C29 C 0.7366(3) 0.3812(3) 0.72202(16) 0.0270(7) Uani 1 1 d .
H29A H 0.7097 0.3257 0.7075 0.041 Uiso 1 1 calc GR
H29B H 0.7331 0.3756 0.7708 0.041 Uiso 1 1 calc GR
H29C H 0.8212 0.3607 0.6993 0.041 Uiso 1 1 calc GR
C30 C 0.1781(3) 0.9582(3) 0.67659(13) 0.0172(6) Uani 1 1 d .
C31 C 0.3098(3) 1.0408(3) 0.61208(18) 0.0343(8) Uani 1 1 d .
H31A H 0.3515 1.0177 0.6509 0.052 Uiso 1 1 calc GR
H31B H 0.2954 1.1225 0.5991 0.052 Uiso 1 1 calc GR
H31C H 0.3614 0.9863 0.5743 0.052 Uiso 1 1 calc GR
C32 C 0.1078(3) 1.0934(3) 0.58266(17) 0.0328(8) Uani 1 1 d .
H32A H 0.0419 1.0681 0.5917 0.049 Uiso 1 1 calc GR
H32B H 0.1525 1.0712 0.5364 0.049 Uiso 1 1 calc GR
H32C H 0.0722 1.1801 0.5884 0.049 Uiso 1 1 calc GR
C33 C 0.0418(3) 0.8767(3) 0.73657(16) 0.0261(7) Uani 1 1 d .
H33A H 0.1068 0.8009 0.7168 0.039 Uiso 1 1 calc GR
H33B H -0.0381 0.8849 0.7303 0.039 Uiso 1 1 calc GR
H33C H 0.0423 0.8781 0.7848 0.039 Uiso 1 1 calc GR
C34 C -0.0400(3) 1.0935(3) 0.71906(18) 0.0330(9) Uani 1 1 d .
H34A H -0.0727 1.1010 0.7675 0.050 Uiso 1 1 calc GR
H34B H -0.1049 1.1042 0.6945 0.050 Uiso 1 1 calc GR
H34C H -0.0112 1.1545 0.7052 0.050 Uiso 1 1 calc GR
C35 C 0.6052(3) 0.7165(3) 0.54796(15) 0.0261(7) Uani 1 1 d .
C36 C 0.7140(3) 0.6635(4) 0.49018(18) 0.0391(9) Uani 1 1 d .
H36A H 0.7616 0.5782 0.4979 0.059 Uiso 1 1 calc GR
H36B H 0.7665 0.7042 0.4877 0.059 Uiso 1 1 calc GR
H36C H 0.6839 0.6741 0.4478 0.059 Uiso 1 1 calc GR
C37 C 0.1938(3) 0.7717(3) 0.56664(14) 0.0208(7) Uani 1 1 d .
C38 C 0.0900(3) 0.8326(3) 0.52622(16) 0.0254(7) Uani 1 1 d .
H38A H 0.0148 0.8859 0.5559 0.038 Uiso 1 1 calc GR
H38B H 0.0753 0.7719 0.5070 0.038 Uiso 1 1 calc GR
H38C H 0.1133 0.8790 0.4899 0.038 Uiso 1 1 calc GR
N51 N 0.0282(5) 0.5645(5) 0.3889(3) 0.0968(19) Uani 1 1 d .
C51 C 0.0495(5) 0.4685(7) 0.3881(3) 0.0683(15) Uani 1 1 d .
C52 C 0.0781(7) 0.3417(6) 0.3862(4) 0.110(3) Uani 1 1 d .
H52A H 0.0947 0.3160 0.3394 0.165 Uiso 1 1 calc GR
H52B H 0.0080 0.3298 0.4113 0.165 Uiso 1 1 calc GR
H52C H 0.1507 0.2947 0.4066 0.165 Uiso 1 1 calc GR
N61 N 0.6630(4) 0.7312(4) 0.2913(2) 0.0652(11) Uani 1 1 d .
C61 C 0.7314(4) 0.6318(5) 0.28633(19) 0.0472(11) Uani 1 1 d .
C62 C 0.8187(4) 0.5044(4) 0.2789(2) 0.0520(11) Uani 1 1 d .
H62A H 0.7956 0.4664 0.2473 0.078 Uiso 1 1 calc GR
H62B H 0.8166 0.4656 0.3228 0.078 Uiso 1 1 calc GR
H62C H 0.9018 0.4964 0.2617 0.078 Uiso 1 1 calc GR
N71 N 0.2584(4) 0.1946(3) 0.21447(19) 0.0515(9) Uani 1 1 d .
C71 C 0.3431(4) 0.1390(4) 0.23925(18) 0.0383(9) Uani 1 1 d .
C72 C 0.4508(3) 0.0709(4) 0.27037(18) 0.0377(9) Uani 1 1 d .
H72A H 0.5204 0.0838 0.2456 0.057 Uiso 1 1 calc GR
H72B H 0.4714 -0.0142 0.2693 0.057 Uiso 1 1 calc GR
H72C H 0.4329 0.0973 0.3172 0.057 Uiso 1 1 calc GR
N41 N 0.2222(4) 0.9649(5) 0.3728(2) 0.0787(15) Uani 1 1 d .
C41 C 0.3071(4) 0.9396(4) 0.39566(19) 0.0440(10) Uani 1 1 d .
C42 C 0.4139(3) 0.9087(4) 0.42569(18) 0.0389(9) Uani 1 1 d .
H42A H 0.4880 0.8566 0.3948 0.058 Uiso 1 1 calc GR
H42B H 0.4064 0.8669 0.4681 0.058 Uiso 1 1 calc GR
H42C H 0.4198 0.9815 0.4346 0.058 Uiso 1 1 calc GR

loop_
_atom_site_aniso_label
_atom_site_aniso_U_11
_atom_site_aniso_U_22
_atom_site_aniso_U_33
_atom_site_aniso_U_23
_atom_site_aniso_U_13
_atom_site_aniso_U_12
Cu1 0.0158(2) 0.0122(2) 0.01305(17) -0.00005(16) -0.00223(15) -0.00791(16)
Cu2 0.0149(2) 0.0141(2) 0.01297(18) 0.00074(16) -0.00357(15) -0.00335(16)
O1 0.0194(10) 0.0210(12) 0.0168(9) 0.0010(8) 0.0018(7) -0.0114(9)
O2 0.0184(10) 0.0272(13) 0.0314(12) -0.0002(9) -0.0025(8) -0.0050(9)
O3 0.0226(10) 0.0210(12) 0.0174(9) -0.0019(8) -0.0046(8) -0.0133(9)
O4 0.0210(10) 0.0219(12) 0.0255(11) 0.0011(9) -0.0051(8) -0.0051(9)
O5 0.0203(10) 0.0224(12) 0.0190(10) -0.0024(8) 0.0009(8) -0.0077(9)
O6 0.0446(15) 0.0521(19) 0.0496(16) -0.0169(14) 0.0023(12) -0.0311(14)
O7 0.0208(10) 0.0237(12) 0.0200(10) 0.0016(8) -0.0078(8) -0.0094(9)
O8 0.0283(12) 0.0243(13) 0.0300(11) 0.0064(9) -0.0093(9) -0.0125(10)
N1 0.0108(10) 0.0112(12) 0.0124(10) -0.0014(8) -0.0007(8) -0.0053(9)
N2 0.0119(10) 0.0095(12) 0.0153(11) 0.0007(9) -0.0021(8) -0.0059(9)
N3 0.0122(10) 0.0114(12) 0.0187(11) -0.0053(9) -0.0019(9) -0.0064(9)
N4 0.0109(10) 0.0103(12) 0.0216(12) 0.0001(9) -0.0018(9) -0.0050(9)
N5 0.0157(11) 0.0108(12) 0.0186(11) 0.0026(9) -0.0035(9) -0.0082(9)
N6 0.0170(11) 0.0085(12) 0.0235(11) 0.0019(9) -0.0066(9) -0.0069(9)
N7 0.0132(11) 0.0087(12) 0.0135(10) -0.0027(8) -0.0016(8) -0.0003(9)
N8 0.0159(11) 0.0115(12) 0.0144(11) 0.0020(9) -0.0051(9) -0.0028(10)
N9 0.0170(12) 0.0125(13) 0.0189(11) -0.0061(9) -0.0019(9) -0.0008(10)
N10 0.0144(11) 0.0110(12) 0.0200(12) -0.0006(9) -0.0043(9) -0.0007(10)
N11 0.0308(14) 0.0149(13) 0.0264(13) 0.0088(10) -0.0176(11) -0.0075(11)
N12 0.0150(12) 0.0132(13) 0.0274(13) -0.0033(10) -0.0085(10) 0.0007(10)
C1 0.0060(11) 0.0102(14) 0.0174(13) -0.0005(10) -0.0014(9) -0.0040(10)
C2 0.0052(11) 0.0080(13) 0.0194(12) -0.0004(11) -0.0031(10) -0.0030(10)
C3 0.0091(12) 0.0112(14) 0.0139(12) -0.0001(10) -0.0049(9) -0.0045(10)
C4 0.0123(13) 0.0068(14) 0.0191(13) 0.0022(10) -0.0048(10) -0.0020(11)
C5 0.0117(13) 0.0061(14) 0.0206(13) -0.0046(10) -0.0006(10) -0.0009(11)
C6 0.0109(12) 0.0114(14) 0.0176(13) -0.0007(10) -0.0043(10) -0.0044(11)
C7 0.0102(12) 0.0085(13) 0.0166(12) -0.0019(11) -0.0034(10) -0.0034(10)
C8 0.0094(12) 0.0129(14) 0.0157(13) 0.0010(10) -0.0041(10) -0.0040(11)
C9 0.0127(13) 0.0082(14) 0.0207(13) 0.0007(10) -0.0050(10) -0.0029(11)
C10 0.0090(12) 0.0104(14) 0.0189(13) -0.0024(10) -0.0016(10) -0.0035(11)
C11 0.0110(12) 0.0102(14) 0.0149(12) -0.0017(10) -0.0003(10) -0.0031(11)
C12 0.0161(13) 0.0167(16) 0.0218(14) 0.0037(11) -0.0088(11) -0.0048(12)
C13 0.0259(16) 0.0225(17) 0.0280(15) 0.0097(13) -0.0044(12) -0.0169(14)
C14 0.0173(14) 0.0163(16) 0.0278(15) 0.0071(12) -0.0112(11) -0.0075(12)
C15 0.0318(16) 0.0177(16) 0.0320(16) 0.0007(12) -0.0117(13) -0.0168(14)
C16 0.0105(12) 0.0088(14) 0.0148(12) 0.0026(10) -0.0044(10) -0.0027(10)
C17 0.0204(14) 0.0191(16) 0.0257(15) -0.0072(12) -0.0025(11) -0.0089(13)
C18 0.0131(13) 0.0201(16) 0.0205(13) -0.0067(11) 0.0026(10) -0.0074(12)
C19 0.0235(15) 0.0156(16) 0.0319(16) 0.0081(12) -0.0093(12) -0.0134(13)
C20 0.0119(13) 0.0229(17) 0.0218(14) 0.0003(12) 0.0011(11) -0.0072(12)
C21 0.0210(15) 0.0103(15) 0.0225(14) -0.0063(11) 0.0016(12) -0.0076(12)
C22 0.0269(16) 0.0300(19) 0.0315(17) -0.0065(14) 0.0062(13) -0.0163(15)
C23 0.0232(15) 0.0121(15) 0.0220(14) 0.0050(11) -0.0099(12) -0.0103(12)
C24 0.0345(17) 0.0270(18) 0.0294(16) 0.0003(14) -0.0156(14) -0.0176(15)
C25 0.0147(13) 0.0134(15) 0.0144(13) 0.0015(10) -0.0024(10) -0.0043(11)
C26 0.0287(17) 0.0210(18) 0.0246(15) -0.0091(13) 0.0044(13) -0.0030(14)
C27 0.0283(16) 0.0215(18) 0.0316(17) -0.0090(13) -0.0085(13) -0.0111(14)
C28 0.0228(15) 0.0225(17) 0.0244(15) -0.0026(12) -0.0080(12) -0.0092(13)
C29 0.0210(15) 0.0164(17) 0.0316(17) 0.0042(13) -0.0086(12) 0.0033(13)
C30 0.0211(14) 0.0121(15) 0.0167(13) -0.0022(11) -0.0083(11) -0.0034(12)
C31 0.043(2) 0.029(2) 0.0376(19) 0.0167(15) -0.0159(16) -0.0204(17)
C32 0.0383(19) 0.0219(18) 0.0340(18) 0.0106(14) -0.0223(15) -0.0049(16)
C33 0.0176(14) 0.0292(19) 0.0298(16) -0.0054(13) -0.0024(12) -0.0087(14)
C34 0.0219(16) 0.0226(19) 0.0405(19) -0.0102(14) -0.0133(14) 0.0074(14)
C35 0.0257(16) 0.0281(19) 0.0224(15) 0.0038(13) -0.0033(12) -0.0110(14)
C36 0.0239(17) 0.045(2) 0.041(2) 0.0050(17) 0.0033(14) -0.0129(17)
C37 0.0178(14) 0.0206(17) 0.0200(14) -0.0045(12) -0.0072(11) -0.0027(13)
C38 0.0192(15) 0.0252(18) 0.0302(16) 0.0013(13) -0.0111(12) -0.0059(13)
N51 0.061(3) 0.065(3) 0.156(5) -0.031(4) 0.033(3) -0.037(3)
C51 0.046(3) 0.088(5) 0.078(3) 0.001(3) -0.001(2) -0.040(3)
C52 0.094(5) 0.086(5) 0.183(8) 0.047(5) -0.062(5) -0.061(4)
N61 0.066(3) 0.062(3) 0.062(2) 0.003(2) -0.004(2) -0.027(2)
C61 0.053(3) 0.061(3) 0.034(2) 0.0065(19) -0.0019(18) -0.034(2)
C62 0.050(2) 0.059(3) 0.046(2) 0.016(2) -0.0040(19) -0.028(2)
N71 0.062(2) 0.041(2) 0.062(2) -0.0034(17) -0.0300(19) -0.0231(19)
C71 0.054(2) 0.037(2) 0.0339(18) -0.0052(16) -0.0092(17) -0.027(2)
C72 0.041(2) 0.041(2) 0.0376(19) 0.0014(16) -0.0102(16) -0.0229(18)
N41 0.057(3) 0.133(5) 0.067(3) 0.012(3) -0.025(2) -0.057(3)
C41 0.046(2) 0.056(3) 0.038(2) 0.0036(18) -0.0022(17) -0.033(2)
C42 0.037(2) 0.044(2) 0.0359(19) 0.0087(16) -0.0071(15) -0.0191(18)

loop_
_atom_type_symbol
_atom_type_description
_atom_type_scat_dispersion_real
_atom_type_scat_dispersion_imag
_atom_type_scat_source
C C 0.0181 0.0091 'International Tables Vol C Tables 4.2.6.8 and 6.1.1.4'
H H 0.0000 0.0000 'International Tables Vol C Tables 4.2.6.8 and 6.1.1.4'
Cu Cu -1.9646 0.5888 'International Tables Vol C Tables 4.2.6.8 and 6.1.1.4'
N N 0.0311 0.0180 'International Tables Vol C Tables 4.2.6.8 and 6.1.1.4'
O O 0.0492 0.0322 'International Tables Vol C Tables 4.2.6.8 and 6.1.1.4'

loop_
_exptl_crystal_face_index_h
_exptl_crystal_face_index_k
_exptl_crystal_face_index_l
_exptl_crystal_face_perp_dist
_exptl_oxdiff_crystal_face_indexfrac_h
_exptl_oxdiff_crystal_face_indexfrac_k
_exptl_oxdiff_crystal_face_indexfrac_l
_exptl_oxdiff_crystal_face_x
_exptl_oxdiff_crystal_face_y
_exptl_oxdiff_crystal_face_z
3 8 -1 0.0295 2.9950 7.9945 -1.0026 0.0610 -0.3172 -0.9429
8 1 4 0.1182 8.0009 1.0001 3.9872 -0.1582 0.9854 -0.3717
-8 -1 -4 0.1036 -8.0009 -1.0001 -3.9872 0.1582 -0.9854 0.3717
0 1 13 0.0111 0.0120 1.0050 13.0022 -1.0127 -0.1078 -0.0083
0 -1 -13 0.0144 -0.0120 -1.0050 -13.0022 1.0127 0.1078 0.0083
-7 -7 -2 0.0544 -6.9970 -6.9958 -1.9906 0.0810 -0.3099 0.9669
-3 -8 1 0.0105 -2.9950 -7.9945 1.0026 -0.0610 0.3172 0.9429

loop_
_geom_angle_atom_site_label_1
_geom_angle_atom_site_label_2
_geom_angle_atom_site_label_3
_geom_angle
O3 Cu1 O1 85.29(8)
O3 Cu1 N1 99.96(9)
N1 Cu1 O1 146.29(9)
N2 Cu1 O1 100.13(9)
N2 Cu1 O3 151.28(9)
N2 Cu1 N1 91.06(9)
O5 Cu2 O7 90.48(8)
O5 Cu2 N7 97.91(9)
O5 Cu2 N8 150.88(10)
N7 Cu2 O7 150.64(10)
N7 Cu2 N8 91.95(8)
N8 Cu2 O7 94.21(9)
C21 O1 Cu1 116.61(18)
C23 O3 Cu1 118.05(18)
C35 O5 Cu2 115.8(2)
C37 O7 Cu2 110.80(18)
C1 N1 Cu1 127.99(19)
C16 N1 Cu1 116.15(16)
C16 N1 C1 115.4(2)
C3 N2 Cu1 126.83(19)
C11 N2 Cu1 117.63(17)
C11 N2 C3 113.9(2)
C16 N3 C17 123.6(2)
C16 N3 C18 121.5(2)
C18 N3 C17 113.8(2)
C16 N4 C19 120.8(2)
C16 N4 C20 119.8(2)
C20 N4 C19 115.3(2)
C11 N5 C12 120.5(2)
C11 N5 C13 123.3(2)
C13 N5 C12 115.4(2)
C11 N6 C14 119.1(2)
C11 N6 C15 120.6(2)
C15 N6 C14 116.4(2)
C6 N7 Cu2 126.14(17)
C25 N7 Cu2 118.81(17)
C25 N7 C6 114.6(2)
C8 N8 Cu2 127.28(18)
C30 N8 Cu2 116.67(17)
C30 N8 C8 114.4(2)
C25 N9 C26 123.0(3)
C25 N9 C27 121.1(2)
C26 N9 C27 114.7(2)
C25 N10 C28 119.2(2)
C25 N10 C29 122.4(3)
C28 N10 C29 116.1(2)
C30 N11 C31 120.1(2)
C30 N11 C32 123.0(3)
C31 N11 C32 115.1(3)
C30 N12 C33 120.5(2)
C30 N12 C34 122.5(3)
C33 N12 C34 115.0(3)
N1 C1 C2 123.0(2)
C10 C1 N1 118.5(2)
C10 C1 C2 118.5(2)
C1 C2 C3 122.2(2)
C1 C2 C7 119.5(3)
C3 C2 C7 118.3(2)
N2 C3 C2 123.5(2)
C4 C3 N2 117.6(2)
C4 C3 C2 118.9(2)
C3 C4 H4 119.0
C3 C4 C5 122.0(3)
C5 C4 H4 119.0
C4 C5 H5 119.0
C6 C5 C4 122.0(3)
C6 C5 H5 119.0
N7 C6 C7 123.6(2)
C5 C6 N7 118.3(2)
C5 C6 C7 118.1(2)
C6 C7 C2 119.3(2)
C8 C7 C2 118.5(2)
C8 C7 C6 122.1(2)
N8 C8 C7 123.7(2)
C9 C8 N8 118.0(2)
C9 C8 C7 118.3(2)
C8 C9 H9 118.8
C8 C9 C10 122.3(3)
C10 C9 H9 118.9
C1 C10 C9 121.7(3)
C1 C10 H10 119.2
C9 C10 H10 119.2
N2 C11 N6 122.8(2)
N5 C11 N2 119.9(2)
N5 C11 N6 117.3(3)
N5 C12 H12A 109.5
N5 C12 H12B 109.5
N5 C12 H12C 109.5
H12A C12 H12B 109.5
H12A C12 H12C 109.5
H12B C12 H12C 109.5
N5 C13 H13A 109.5
N5 C13 H13B 109.5
N5 C13 H13C 109.5
H13A C13 H13B 109.5
H13A C13 H13C 109.5
H13B C13 H13C 109.5
N6 C14 H14A 109.5
N6 C14 H14B 109.5
N6 C14 H14C 109.5
H14A C14 H14B 109.5
H14A C14 H14C 109.5
H14B C14 H14C 109.5
N6 C15 H15A 109.5
N6 C15 H15B 109.5
N6 C15 H15C 109.5
H15A C15 H15B 109.5
H15A C15 H15C 109.5
H15B C15 H15C 109.5
N1 C16 N4 122.7(2)
N3 C16 N1 119.8(2)
N3 C16 N4 117.3(3)
N3 C17 H17A 109.5
N3 C17 H17B 109.5
N3 C17 H17C 109.5
H17A C17 H17B 109.5
H17A C17 H17C 109.5
H17B C17 H17C 109.5
N3 C18 H18A 109.5
N3 C18 H18B 109.5
N3 C18 H18C 109.5
H18A C18 H18B 109.5
H18A C18 H18C 109.5
H18B C18 H18C 109.5
N4 C19 H19A 109.5
N4 C19 H19B 109.5
N4 C19 H19C 109.5
H19A C19 H19B 109.5
H19A C19 H19C 109.5
H19B C19 H19C 109.5
N4 C20 H20A 109.5
N4 C20 H20B 109.5
N4 C20 H20C 109.5
H20A C20 H20B 109.5
H20A C20 H20C 109.5
H20B C20 H20C 109.5
O1 C21 C22 114.9(3)
O2 C21 O1 125.1(3)
O2 C21 C22 120.0(3)
C21 C22 H22A 109.5
C21 C22 H22B 109.5
C21 C22 H22C 109.5
H22A C22 H22B 109.5
H22A C22 H22C 109.5
H22B C22 H22C 109.5
O3 C23 C24 114.8(3)
O4 C23 O3 125.4(3)
O4 C23 C24 119.8(3)
C23 C24 H24A 109.5
C23 C24 H24B 109.5
C23 C24 H24C 109.5
H24A C24 H24B 109.5
H24A C24 H24C 109.5
H24B C24 H24C 109.5
N7 C25 N10 121.8(3)
N9 C25 N7 120.6(2)
N9 C25 N10 117.6(2)
N9 C26 H26A 109.5
N9 C26 H26B 109.5
N9 C26 H26C 109.5
H26A C26 H26B 109.5
H26A C26 H26C 109.5
H26B C26 H26C 109.5
N9 C27 H27A 109.5
N9 C27 H27B 109.5
N9 C27 H27C 109.5
H27A C27 H27B 109.5
H27A C27 H27C 109.5
H27B C27 H27C 109.5
N10 C28 H28A 109.5
N10 C28 H28B 109.5
N10 C28 H28C 109.5
H28A C28 H28B 109.5
H28A C28 H28C 109.5
H28B C28 H28C 109.5
N10 C29 H29A 109.5
N10 C29 H29B 109.5
N10 C29 H29C 109.5
H29A C29 H29B 109.5
H29A C29 H29C 109.5
H29B C29 H29C 109.5
N11 C30 N8 119.4(3)
N11 C30 N12 118.6(3)
N12 C30 N8 121.9(3)
N11 C31 H31A 109.5
N11 C31 H31B 109.5
N11 C31 H31C 109.5
H31A C31 H31B 109.5
H31A C31 H31C 109.5
H31B C31 H31C 109.5
N11 C32 H32A 109.5
N11 C32 H32B 109.5
N11 C32 H32C 109.5
H32A C32 H32B 109.5
H32A C32 H32C 109.5
H32B C32 H32C 109.5
N12 C33 H33A 109.5
N12 C33 H33B 109.5
N12 C33 H33C 109.5
H33A C33 H33B 109.5
H33A C33 H33C 109.5
H33B C33 H33C 109.5
N12 C34 H34A 109.5
N12 C34 H34B 109.5
N12 C34 H34C 109.5
H34A C34 H34B 109.5
H34A C34 H34C 109.5
H34B C34 H34C 109.5
O5 C35 C36 114.5(3)
O6 C35 O5 125.2(3)
O6 C35 C36 120.4(3)
C35 C36 H36A 109.5
C35 C36 H36B 109.5
C35 C36 H36C 109.5
H36A C36 H36B 109.5
H36A C36 H36C 109.5
H36B C36 H36C 109.5
O7 C37 C38 115.8(3)
O8 C37 O7 124.8(3)
O8 C37 C38 119.4(3)
C37 C38 H38A 109.5
C37 C38 H38B 109.5
C37 C38 H38C 109.5
H38A C38 H38B 109.5
H38A C38 H38C 109.5
H38B C38 H38C 109.5
N51 C51 C52 179.3(8)
C51 C52 H52A 109.5
C51 C52 H52B 109.5
C51 C52 H52C 109.5
H52A C52 H52B 109.5
H52A C52 H52C 109.5
H52B C52 H52C 109.5
N61 C61 C62 179.1(5)
C61 C62 H62A 109.5
C61 C62 H62B 109.5
C61 C62 H62C 109.5
H62A C62 H62B 109.5
H62A C62 H62C 109.5
H62B C62 H62C 109.5
N71 C71 C72 178.8(5)
C71 C72 H72A 109.5
C71 C72 H72B 109.5
C71 C72 H72C 109.5
H72A C72 H72B 109.5
H72A C72 H72C 109.5
H72B C72 H72C 109.5
N41 C41 C42 179.0(5)
C41 C42 H42A 109.5
C41 C42 H42B 109.5
C41 C42 H42C 109.5
H42A C42 H42B 109.5
H42A C42 H42C 109.5
H42B C42 H42C 109.5

loop_
_geom_bond_atom_site_label_1
_geom_bond_atom_site_label_2
_geom_bond_distance
Cu1 O1 1.966(2)
Cu1 O3 1.9559(19)
Cu1 N1 1.961(2)
Cu1 N2 1.947(2)
Cu2 O5 1.956(2)
Cu2 O7 1.9691(19)
Cu2 N7 1.957(2)
Cu2 N8 1.959(2)
O1 C21 1.283(4)
O2 C21 1.234(4)
O3 C23 1.285(4)
O4 C23 1.231(4)
O5 C35 1.273(4)
O6 C35 1.230(4)
O7 C37 1.279(4)
O8 C37 1.234(4)
N1 C1 1.416(3)
N1 C16 1.349(4)
N2 C3 1.421(3)
N2 C11 1.343(4)
N3 C16 1.335(3)
N3 C17 1.460(4)
N3 C18 1.453(4)
N4 C16 1.365(4)
N4 C19 1.460(4)
N4 C20 1.450(3)
N5 C11 1.338(3)
N5 C12 1.459(3)
N5 C13 1.449(4)
N6 C11 1.369(4)
N6 C14 1.461(3)
N6 C15 1.457(4)
N7 C6 1.412(3)
N7 C25 1.348(3)
N8 C8 1.411(3)
N8 C30 1.355(3)
N9 C25 1.339(4)
N9 C26 1.458(4)
N9 C27 1.462(4)
N10 C25 1.360(4)
N10 C28 1.452(4)
N10 C29 1.460(4)
N11 C30 1.338(4)
N11 C31 1.458(5)
N11 C32 1.465(4)
N12 C30 1.350(4)
N12 C33 1.446(4)
N12 C34 1.471(4)
C1 C2 1.428(4)
C1 C10 1.378(4)
C2 C3 1.438(4)
C2 C7 1.447(3)
C3 C4 1.382(4)
C4 H4 0.9500
C4 C5 1.388(4)
C5 H5 0.9500
C5 C6 1.381(4)
C6 C7 1.446(4)
C7 C8 1.436(4)
C8 C9 1.384(4)
C9 H9 0.9500
C9 C10 1.387(4)
C10 H10 0.9500
C12 H12A 0.9800
C12 H12B 0.9800
C12 H12C 0.9800
C13 H13A 0.9800
C13 H13B 0.9800
C13 H13C 0.9800
C14 H14A 0.9800
C14 H14B 0.9800
C14 H14C 0.9800
C15 H15A 0.9800
C15 H15B 0.9800
C15 H15C 0.9800
C17 H17A 0.9800
C17 H17B 0.9800
C17 H17C 0.9800
C18 H18A 0.9800
C18 H18B 0.9800
C18 H18C 0.9800
C19 H19A 0.9800
C19 H19B 0.9800
C19 H19C 0.9800
C20 H20A 0.9800
C20 H20B 0.9800
C20 H20C 0.9800
C21 C22 1.514(4)
C22 H22A 0.9800
C22 H22B 0.9800
C22 H22C 0.9800
C23 C24 1.519(4)
C24 H24A 0.9800
C24 H24B 0.9800
C24 H24C 0.9800
C26 H26A 0.9800
C26 H26B 0.9800
C26 H26C 0.9800
C27 H27A 0.9800
C27 H27B 0.9800
C27 H27C 0.9800
C28 H28A 0.9800
C28 H28B 0.9800
C28 H28C 0.9800
C29 H29A 0.9800
C29 H29B 0.9800
C29 H29C 0.9800
C31 H31A 0.9800
C31 H31B 0.9800
C31 H31C 0.9800
C32 H32A 0.9800
C32 H32B 0.9800
C32 H32C 0.9800
C33 H33A 0.9800
C33 H33B 0.9800
C33 H33C 0.9800
C34 H34A 0.9800
C34 H34B 0.9800
C34 H34C 0.9800
C35 C36 1.525(4)
C36 H36A 0.9800
C36 H36B 0.9800
C36 H36C 0.9800
C37 C38 1.531(4)
C38 H38A 0.9800
C38 H38B 0.9800
C38 H38C 0.9800
N51 C51 1.112(7)
C51 C52 1.466(9)
C52 H52A 0.9800
C52 H52B 0.9800
C52 H52C 0.9800
N61 C61 1.149(6)
C61 C62 1.473(7)
C62 H62A 0.9800
C62 H62B 0.9800
C62 H62C 0.9800
N71 C71 1.155(5)
C71 C72 1.460(5)
C72 H72A 0.9800
C72 H72B 0.9800
C72 H72C 0.9800
N41 C41 1.135(5)
C41 C42 1.446(5)
C42 H42A 0.9800
C42 H42B 0.9800
C42 H42C 0.9800

loop_
_geom_torsion_atom_site_label_1
_geom_torsion_atom_site_label_2
_geom_torsion_atom_site_label_3
_geom_torsion_atom_site_label_4
_geom_torsion
Cu1 O1 C21 O2 7.2(4)
Cu1 O1 C21 C22 -172.4(2)
Cu1 O3 C23 O4 3.6(4)
Cu1 O3 C23 C24 -176.9(2)
Cu1 N1 C1 C2 -20.7(4)
Cu1 N1 C1 C10 159.0(2)
Cu1 N1 C16 N3 -52.1(3)
Cu1 N1 C16 N4 124.7(2)
Cu1 N2 C3 C2 -25.3(4)
Cu1 N2 C3 C4 157.3(2)
Cu1 N2 C11 N5 -58.2(3)
Cu1 N2 C11 N6 120.0(2)
Cu2 O5 C35 O6 -0.1(4)
Cu2 O5 C35 C36 179.8(2)
Cu2 O7 C37 O8 -8.0(4)
Cu2 O7 C37 C38 171.2(2)
Cu2 N7 C6 C5 156.0(2)
Cu2 N7 C6 C7 -25.9(4)
Cu2 N7 C25 N9 -56.7(4)
Cu2 N7 C25 N10 121.8(2)
Cu2 N8 C8 C7 -19.3(4)
Cu2 N8 C8 C9 162.2(2)
Cu2 N8 C30 N11 -66.0(3)
Cu2 N8 C30 N12 112.5(3)
N1 C1 C2 C3 12.4(4)
N1 C1 C2 C7 -169.4(2)
N1 C1 C10 C9 176.7(3)
N2 C3 C4 C5 175.3(2)
N7 C6 C7 C2 -167.6(2)
N7 C6 C7 C8 13.9(4)
N8 C8 C9 C10 176.6(3)
C1 N1 C16 N3 134.9(2)
C1 N1 C16 N4 -48.3(3)
C1 C2 C3 N2 10.8(4)
C1 C2 C3 C4 -171.9(2)
C1 C2 C7 C6 167.7(3)
C1 C2 C7 C8 -13.8(4)
C2 C1 C10 C9 -3.5(4)
C2 C3 C4 C5 -2.2(4)
C2 C7 C8 N8 -169.3(2)
C2 C7 C8 C9 9.2(4)
C3 N2 C11 N5 135.4(2)
C3 N2 C11 N6 -46.4(3)
C3 C2 C7 C6 -14.0(4)
C3 C2 C7 C8 164.5(2)
C3 C4 C5 C6 -1.5(4)
C4 C5 C6 N7 175.5(3)
C4 C5 C6 C7 -2.7(4)
C5 C6 C7 C2 10.5(4)
C5 C6 C7 C8 -168.0(3)
C6 N7 C25 N9 130.5(3)
C6 N7 C25 N10 -50.9(4)
C6 C7 C8 N8 9.2(4)
C6 C7 C8 C9 -172.3(3)
C7 C2 C3 N2 -167.5(2)
C7 C2 C3 C4 9.8(4)
C7 C8 C9 C10 -2.0(4)
C8 N8 C30 N11 127.6(3)
C8 N8 C30 N12 -53.9(4)
C8 C9 C10 C1 -1.0(4)
C10 C1 C2 C3 -167.3(2)
C10 C1 C2 C7 10.9(4)
C11 N2 C3 C2 139.6(3)
C11 N2 C3 C4 -37.7(3)
C12 N5 C11 N2 -18.8(4)
C12 N5 C11 N6 162.9(2)
C13 N5 C11 N2 149.9(3)
C13 N5 C11 N6 -28.4(4)
C14 N6 C11 N2 -22.6(4)
C14 N6 C11 N5 155.6(2)
C15 N6 C11 N2 134.1(3)
C15 N6 C11 N5 -47.7(4)
C16 N1 C1 C2 151.3(2)
C16 N1 C1 C10 -29.0(3)
C17 N3 C16 N1 148.4(3)
C17 N3 C16 N4 -28.6(4)
C18 N3 C16 N1 -18.4(4)
C18 N3 C16 N4 164.6(2)
C19 N4 C16 N1 135.5(3)
C19 N4 C16 N3 -47.6(3)
C20 N4 C16 N1 -20.5(4)
C20 N4 C16 N3 156.4(2)
C25 N7 C6 C5 -31.8(4)
C25 N7 C6 C7 146.3(3)
C26 N9 C25 N7 149.9(3)
C26 N9 C25 N10 -28.7(4)
C27 N9 C25 N7 -16.9(4)
C27 N9 C25 N10 164.5(3)
C28 N10 C25 N7 -23.9(4)
C28 N10 C25 N9 154.7(3)
C29 N10 C25 N7 138.5(3)
C29 N10 C25 N9 -42.9(4)
C30 N8 C8 C7 145.4(3)
C30 N8 C8 C9 -33.2(4)
C31 N11 C30 N8 -17.8(4)
C31 N11 C30 N12 163.6(3)
C32 N11 C30 N8 146.7(3)
C32 N11 C30 N12 -31.9(4)
C33 N12 C30 N8 -19.3(4)
C33 N12 C30 N11 159.3(3)
C34 N12 C30 N8 143.7(3)
C34 N12 C30 N11 -37.7(4)

loop_
_diffrn_oxdiff_twin_id
_diffrn_oxdiff_twin_ratio
_diffrn_oxdiff_twin_reflns_isolated
_diffrn_oxdiff_twin_reflns_overlapped
1 0.5869 51870 107765
2 0.4131 0 107765

loop_
_twin_individual_id
_twin_individual_twin_matrix_11
_twin_individual_twin_matrix_12
_twin_individual_twin_matrix_13
_twin_individual_twin_matrix_21
_twin_individual_twin_matrix_22
_twin_individual_twin_matrix_23
_twin_individual_twin_matrix_31
_twin_individual_twin_matrix_32
_twin_individual_twin_matrix_33
1 1.0000 0.0000 0.0000 0.0000 1.0000 0.0000 0.0000 0.0000 1.0000
2 -1.0012 -0.0000 0.0007 0.0005 -1.0007 -0.0007 -0.6628 0.0349 1.0007

loop_
_twin_individual_mass_fraction_refined
0.5853(8)
0.4147(8)
